data_7124911
loop_
_publ_author_name
'Dawkins, Michael J. C.'
'Middleton, Ewart'
'Kefalidis, Christos E.'
'Dange, Deepak'
'Juckel, Martin M.'
'Maron, Laurent'
'Jones, Cameron'

_publ_section_title
;
 Two-coordinate terminal zinc hydride complexes: synthesis, structure and
 preliminary reactivity studies.
;
_journal_issue 69
_journal_name_full 'Chemical communications (Cambridge, England)'
_journal_page_first 10490
_journal_page_last 10492
_journal_paper_doi 10.1039/c6cc05445e
_journal_volume 52
_journal_year 2016
_chemical_formula_sum 'C45 H54 Br N O3 Si Zn'
_chemical_formula_weight 830.26
_space_group_IT_number 88
_space_group_name_Hall '-I 4ad'
_space_group_name_H-M_alt 'I 41/a :2'
_symmetry_cell_setting tetragonal
_symmetry_space_group_name_H-M 'I 41/a :2'
_atom_sites_solution_hydrogens geom
_atom_sites_solution_primary direct
_atom_sites_solution_secondary difmap
_audit_creation_method SHELXL-97
_audit_update_record
;
2016-06-30 deposited with the CCDC.
2016-08-02 downloaded from the CCDC.
;
_cell_angle_alpha 90.00
_cell_angle_beta 90.00
_cell_angle_gamma 90.00
_cell_formula_units_Z 16
_cell_length_a 20.9835(10)
_cell_length_b 20.9835(10)
_cell_length_c 37.613(3)
_cell_measurement_reflns_used 7690
_cell_measurement_temperature 123(2)
_cell_measurement_theta_max 25.50
_cell_measurement_theta_min 2.95
_cell_volume 16561.3(17)
_computing_cell_refinement 'Bruker SAINT'
_computing_data_collection 'Bruker APEX2'
_computing_data_reduction 'Bruker SAINT'
_computing_molecular_graphics 'Bruker SHELXTL'
_computing_publication_material 'Bruker SHELXTL'
_computing_structure_refinement 'SHELXL-97 (Sheldrick, 1997)'
_computing_structure_solution 'SHELXS-97 (Sheldrick 2008)'
_diffrn_ambient_temperature 123(2)
_diffrn_measured_fraction_theta_full 0.998
_diffrn_measured_fraction_theta_max 0.998
_diffrn_measurement_device_type 'Bruker Apex X8'
_diffrn_radiation_monochromator graphite
_diffrn_radiation_source 'fine-focus sealed tube'
_diffrn_radiation_type MoK\a
_diffrn_radiation_wavelength 0.71073
_diffrn_reflns_av_R_equivalents 0.0780
_diffrn_reflns_av_sigmaI/netI 0.1145
_diffrn_reflns_limit_h_max 25
_diffrn_reflns_limit_h_min -18
_diffrn_reflns_limit_k_max 21
_diffrn_reflns_limit_k_min -24
_diffrn_reflns_limit_l_max 41
_diffrn_reflns_limit_l_min -45
_diffrn_reflns_number 20894
_diffrn_reflns_theta_full 25.50
_diffrn_reflns_theta_max 25.50
_diffrn_reflns_theta_min 2.95
_exptl_absorpt_coefficient_mu 1.627
_exptl_absorpt_correction_T_max 0.792
_exptl_absorpt_correction_T_min 0.639
_exptl_absorpt_correction_type multi-scan
_exptl_absorpt_process_details 'Sortav (Blessing)'
_exptl_crystal_colour colourless
_exptl_crystal_density_diffrn 1.332
_exptl_crystal_density_method 'not measured'
_exptl_crystal_description block
_exptl_crystal_F_000 6944
_exptl_crystal_size_max 0.30
_exptl_crystal_size_mid 0.20
_exptl_crystal_size_min 0.15
_refine_diff_density_max 1.034
_refine_diff_density_min -0.684
_refine_diff_density_rms 0.094
_refine_ls_extinction_method none
_refine_ls_goodness_of_fit_ref 1.023
_refine_ls_hydrogen_treatment constr
_refine_ls_matrix_type full
_refine_ls_number_parameters 479
_refine_ls_number_reflns 7690
_refine_ls_number_restraints 0
_refine_ls_restrained_S_all 1.023
_refine_ls_R_factor_all 0.1120
_refine_ls_R_factor_gt 0.0597
_refine_ls_shift/su_max 0.001
_refine_ls_shift/su_mean 0.000
_refine_ls_structure_factor_coef Fsqd
_refine_ls_weighting_details 'calc w=1/[\s^2^(Fo^2^)+(0.0472P)^2^+0.0000P] where P=(Fo^2^+2Fc^2^)/3'
_refine_ls_weighting_scheme calc
_refine_ls_wR_factor_gt 0.1136
_refine_ls_wR_factor_ref 0.1364
_reflns_number_gt 4824
_reflns_number_total 7690
_reflns_threshold_expression >2sigma(I)
_cod_data_source_file c6cc05445e2.cif
_cod_data_source_block compound2S
_cod_original_cell_volume 16561.1(17)
_cod_original_sg_symbol_H-M I4(1)/a
_cod_database_code 7124911

loop_
_symmetry_equiv_pos_as_xyz
'x, y, z'
'-y+3/4, x+1/4, z+1/4'
'-x, -y+1/2, z'
'y+1/4, -x+1/4, z+1/4'
'x+1/2, y+1/2, z+1/2'
'-y+5/4, x+3/4, z+3/4'
'-x+1/2, -y+1, z+1/2'
'y+3/4, -x+3/4, z+3/4'
'-x, -y, -z'
'y-3/4, -x-1/4, -z-1/4'
'x, y-1/2, -z'
'-y-1/4, x-1/4, -z-1/4'
'-x+1/2, -y+1/2, -z+1/2'
'y-1/4, -x+1/4, -z+1/4'
'x+1/2, y, -z+1/2'
'-y+1/4, x+1/4, -z+1/4'

loop_
_atom_site_label
_atom_site_type_symbol
_atom_site_fract_x
_atom_site_fract_y
_atom_site_fract_z
_atom_site_U_iso_or_equiv
_atom_site_adp_type
_atom_site_occupancy
_atom_site_symmetry_multiplicity
_atom_site_calc_flag
_atom_site_refinement_flags
Zn1 Zn 0.42985(3) 0.52421(3) 0.696805(14) 0.02704(17) Uani 1 1 d .
Si1 Si 0.52484(5) 0.50498(6) 0.75339(3) 0.0153(3) Uani 1 1 d .
N1 N 0.44643(16) 0.49863(16) 0.74337(9) 0.0156(8) Uani 1 1 d .
C15 C 0.3108(2) 0.4110(2) 0.71430(12) 0.0199(11) Uani 1 1 d .
H15 H 0.2884 0.4357 0.7314 0.024 Uiso 1 1 calc R
C2 C 0.37083(19) 0.55577(19) 0.78127(11) 0.0147(10) Uani 1 1 d .
C17 C 0.3214(2) 0.3740(2) 0.65417(13) 0.0263(12) Uani 1 1 d .
H17 H 0.3074 0.3737 0.6301 0.032 Uiso 1 1 calc R
C9 C 0.4170(2) 0.2939(2) 0.80772(12) 0.0200(11) Uani 1 1 d .
H9 H 0.4579 0.3130 0.8099 0.024 Uiso 1 1 calc R
C32 C 0.3168(2) 0.5877(2) 0.71303(12) 0.0183(10) Uani 1 1 d .
H32 H 0.2990 0.5553 0.7276 0.022 Uiso 1 1 calc R
C6 C 0.36928(18) 0.44090(19) 0.78091(11) 0.0127(9) Uani 1 1 d .
C7 C 0.3900(2) 0.37871(19) 0.76275(11) 0.0149(10) Uani 1 1 d .
H7 H 0.4375 0.3799 0.7610 0.018 Uiso 1 1 calc R
C13 C 0.3137(2) 0.2901(2) 0.78089(12) 0.0212(11) Uani 1 1 d .
H13 H 0.2834 0.3064 0.7645 0.025 Uiso 1 1 calc R
C20 C 0.3928(2) 0.61843(19) 0.76424(11) 0.0159(10) Uani 1 1 d .
H20 H 0.4404 0.6168 0.7627 0.019 Uiso 1 1 calc R
C14 C 0.36424(19) 0.37708(19) 0.72454(12) 0.0164(10) Uani 1 1 d .
C5 C 0.32193(19) 0.44210(19) 0.80658(11) 0.0144(10) Uani 1 1 d .
H5 H 0.3052 0.4029 0.8151 0.017 Uiso 1 1 calc R
C27 C 0.3675(2) 0.62467(19) 0.72618(12) 0.0183(10) Uani 1 1 d .
C19 C 0.3949(2) 0.3404(2) 0.69885(12) 0.0233(11) Uani 1 1 d .
H19 H 0.4311 0.3159 0.7054 0.028 Uiso 1 1 calc R
C18 C 0.3740(2) 0.3389(2) 0.66454(12) 0.0281(12) Uani 1 1 d .
H18 H 0.3958 0.3134 0.6476 0.034 Uiso 1 1 calc R
C8 C 0.3728(2) 0.31937(19) 0.78403(12) 0.0170(10) Uani 1 1 d .
C16 C 0.2898(2) 0.4093(2) 0.67942(13) 0.0249(11) Uani 1 1 d .
H16 H 0.2530 0.4329 0.6728 0.030 Uiso 1 1 calc R
C1 C 0.39639(18) 0.4988(2) 0.76892(11) 0.0138(10) Uani 1 1 d .
C31 C 0.2922(2) 0.5974(2) 0.67929(13) 0.0238(11) Uani 1 1 d .
H31 H 0.2580 0.5718 0.6710 0.029 Uiso 1 1 calc R
C28 C 0.3922(2) 0.6711(2) 0.70316(12) 0.0224(11) Uani 1 1 d .
H28 H 0.4270 0.6965 0.7109 0.027 Uiso 1 1 calc R
C4 C 0.29806(19) 0.49887(19) 0.82036(11) 0.0141(10) Uani 1 1 d .
C30 C 0.3173(2) 0.6443(2) 0.65783(12) 0.0249(11) Uani 1 1 d .
H30 H 0.3001 0.6514 0.6348 0.030 Uiso 1 1 calc R
C3 C 0.32272(19) 0.5552(2) 0.80694(11) 0.0149(10) Uani 1 1 d .
H3 H 0.3064 0.5946 0.8154 0.018 Uiso 1 1 calc R
C22 C 0.3177(2) 0.7086(2) 0.78196(12) 0.0218(11) Uani 1 1 d .
H22 H 0.2889 0.6952 0.7640 0.026 Uiso 1 1 calc R
C33 C 0.24557(19) 0.4994(2) 0.84770(12) 0.0176(10) Uani 1 1 d .
H33A H 0.2045 0.4926 0.8359 0.026 Uiso 1 1 calc R
H33B H 0.2452 0.5407 0.8599 0.026 Uiso 1 1 calc R
H33C H 0.2529 0.4653 0.8650 0.026 Uiso 1 1 calc R
C29 C 0.3678(2) 0.6809(2) 0.66989(13) 0.0271(12) Uani 1 1 d .
H29 H 0.3855 0.7129 0.6550 0.033 Uiso 1 1 calc R
C21 C 0.3756(2) 0.67688(19) 0.78611(12) 0.0175(10) Uani 1 1 d .
C12 C 0.2983(2) 0.2372(2) 0.80143(13) 0.0252(11) Uani 1 1 d .
H12 H 0.2576 0.2179 0.7993 0.030 Uiso 1 1 calc R
C26 C 0.4171(2) 0.6990(2) 0.81165(12) 0.0264(12) Uani 1 1 d .
H26 H 0.4572 0.6786 0.8146 0.032 Uiso 1 1 calc R
C11 C 0.3429(2) 0.2129(2) 0.82501(13) 0.0302(12) Uani 1 1 d .
H11 H 0.3328 0.1766 0.8390 0.036 Uiso 1 1 calc R
C10 C 0.4020(2) 0.2412(2) 0.82816(13) 0.0264(12) Uani 1 1 d .
H10 H 0.4324 0.2245 0.8444 0.032 Uiso 1 1 calc R
C25 C 0.4018(2) 0.7502(2) 0.83307(13) 0.0295(12) Uani 1 1 d .
H25 H 0.4312 0.7646 0.8505 0.035 Uiso 1 1 calc R
C23 C 0.3018(2) 0.7595(2) 0.80369(13) 0.0268(12) Uani 1 1 d .
H23 H 0.2617 0.7799 0.8009 0.032 Uiso 1 1 calc R
C24 C 0.3436(2) 0.7806(2) 0.82920(13) 0.0294(12) Uani 1 1 d .
H24 H 0.3327 0.8156 0.8440 0.035 Uiso 1 1 calc R
Br1 Br 0.43892(2) 0.52523(3) 0.637491(13) 0.03275(17) Uani 1 1 d .
O2 O 0.54961(16) 0.55650(15) 0.72384(8) 0.0344(9) Uani 1 1 d .
O1 O 0.53580(14) 0.53307(14) 0.79319(8) 0.0249(8) Uani 1 1 d .
O3 O 0.56456(16) 0.43994(16) 0.75090(9) 0.0384(9) Uani 1 1 d .
C34 C 0.5508(2) 0.5048(2) 0.82688(12) 0.0261(12) Uani 1 1 d .
C38 C 0.5942(2) 0.6094(2) 0.72464(12) 0.0228(11) Uani 1 1 d .
C42 C 0.5912(2) 0.3973(2) 0.72474(12) 0.0216(11) Uani 1 1 d .
C45 C 0.5713(2) 0.3310(2) 0.73531(15) 0.0387(14) Uani 1 1 d .
H45A H 0.5865 0.3219 0.7594 0.058 Uiso 1 1 calc R
H45B H 0.5898 0.3001 0.7187 0.058 Uiso 1 1 calc R
H45C H 0.5248 0.3277 0.7347 0.058 Uiso 1 1 calc R
C35 C 0.5117(3) 0.4462(3) 0.83296(14) 0.0490(16) Uani 1 1 d .
H35A H 0.4664 0.4576 0.8336 0.073 Uiso 1 1 calc R
H35B H 0.5238 0.4267 0.8557 0.073 Uiso 1 1 calc R
H35C H 0.5192 0.4158 0.8136 0.073 Uiso 1 1 calc R
C39 C 0.5683(2) 0.6613(2) 0.74730(14) 0.0332(13) Uani 1 1 d .
H39A H 0.5263 0.6741 0.7384 0.050 Uiso 1 1 calc R
H39B H 0.5973 0.6979 0.7466 0.050 Uiso 1 1 calc R
H39C H 0.5642 0.6461 0.7718 0.050 Uiso 1 1 calc R
C43 C 0.6623(2) 0.4038(2) 0.72702(15) 0.0368(13) Uani 1 1 d .
H43A H 0.6747 0.4472 0.7204 0.055 Uiso 1 1 calc R
H43B H 0.6824 0.3734 0.7107 0.055 Uiso 1 1 calc R
H43C H 0.6763 0.3950 0.7514 0.055 Uiso 1 1 calc R
C40 C 0.6583(2) 0.5866(3) 0.73836(17) 0.0460(16) Uani 1 1 d .
H40A H 0.6533 0.5699 0.7625 0.069 Uiso 1 1 calc R
H40B H 0.6884 0.6223 0.7386 0.069 Uiso 1 1 calc R
H40C H 0.6746 0.5528 0.7228 0.069 Uiso 1 1 calc R
C44 C 0.5672(3) 0.4143(3) 0.68780(13) 0.0397(14) Uani 1 1 d .
H44A H 0.5208 0.4092 0.6869 0.059 Uiso 1 1 calc R
H44B H 0.5870 0.3860 0.6702 0.059 Uiso 1 1 calc R
H44C H 0.5783 0.4586 0.6824 0.059 Uiso 1 1 calc R
C37 C 0.6203(2) 0.4884(3) 0.82797(15) 0.0552(17) Uani 1 1 d .
H37A H 0.6296 0.4560 0.8099 0.083 Uiso 1 1 calc R
H37B H 0.6312 0.4718 0.8516 0.083 Uiso 1 1 calc R
H37C H 0.6456 0.5267 0.8231 0.083 Uiso 1 1 calc R
C41 C 0.5998(3) 0.6312(3) 0.68616(14) 0.0482(16) Uani 1 1 d .
H41A H 0.6177 0.5967 0.6717 0.072 Uiso 1 1 calc R
H41B H 0.6278 0.6685 0.6849 0.072 Uiso 1 1 calc R
H41C H 0.5575 0.6425 0.6771 0.072 Uiso 1 1 calc R
C36 C 0.5363(3) 0.5549(3) 0.85426(14) 0.0566(17) Uani 1 1 d .
H36A H 0.5614 0.5932 0.8493 0.085 Uiso 1 1 calc R
H36B H 0.5471 0.5387 0.8779 0.085 Uiso 1 1 calc R
H36C H 0.4908 0.5655 0.8534 0.085 Uiso 1 1 calc R

loop_
_atom_site_aniso_label
_atom_site_aniso_U_11
_atom_site_aniso_U_22
_atom_site_aniso_U_33
_atom_site_aniso_U_23
_atom_site_aniso_U_13
_atom_site_aniso_U_12
Zn1 0.0287(3) 0.0356(4) 0.0169(3) 0.0038(3) 0.0034(2) 0.0101(3)
Si1 0.0134(6) 0.0174(7) 0.0151(7) 0.0004(5) 0.0020(5) -0.0014(5)
N1 0.016(2) 0.021(2) 0.010(2) 0.0028(16) 0.0017(16) -0.0002(16)
C15 0.022(3) 0.017(2) 0.021(3) -0.004(2) -0.003(2) 0.000(2)
C2 0.013(2) 0.017(2) 0.015(2) 0.0032(19) -0.0060(19) -0.0021(18)
C17 0.036(3) 0.027(3) 0.016(3) 0.003(2) -0.005(2) -0.007(2)
C9 0.020(2) 0.016(2) 0.024(3) 0.000(2) 0.000(2) -0.0001(19)
C32 0.021(3) 0.015(2) 0.019(3) 0.000(2) 0.002(2) 0.0032(19)
C6 0.007(2) 0.016(2) 0.014(2) 0.0038(19) -0.0036(18) 0.0018(18)
C7 0.016(2) 0.013(2) 0.016(3) -0.0023(19) 0.0025(19) 0.0010(18)
C13 0.023(3) 0.021(3) 0.020(3) -0.001(2) 0.001(2) -0.001(2)
C20 0.016(2) 0.016(2) 0.016(2) -0.0015(19) 0.0036(19) -0.0024(19)
C14 0.016(2) 0.015(2) 0.018(3) 0.002(2) 0.000(2) -0.0049(19)
C5 0.013(2) 0.014(2) 0.016(2) 0.0028(19) -0.0022(19) -0.0038(18)
C27 0.020(2) 0.015(2) 0.020(3) -0.001(2) 0.001(2) 0.0039(19)
C19 0.024(3) 0.024(3) 0.022(3) -0.004(2) 0.001(2) 0.008(2)
C18 0.034(3) 0.029(3) 0.021(3) -0.010(2) 0.008(2) 0.002(2)
C8 0.023(3) 0.010(2) 0.018(3) -0.0024(19) 0.000(2) 0.0030(19)
C16 0.026(3) 0.019(3) 0.030(3) 0.001(2) -0.002(2) 0.000(2)
C1 0.008(2) 0.021(2) 0.012(2) -0.0015(19) 0.0011(18) 0.0017(18)
C31 0.023(3) 0.024(3) 0.025(3) -0.006(2) -0.004(2) 0.007(2)
C28 0.021(3) 0.020(3) 0.026(3) 0.000(2) 0.006(2) -0.006(2)
C4 0.011(2) 0.018(2) 0.013(2) 0.0010(19) -0.0030(18) 0.0020(18)
C30 0.028(3) 0.033(3) 0.013(3) 0.000(2) -0.002(2) 0.013(2)
C3 0.016(2) 0.016(2) 0.013(2) -0.0017(19) 0.0002(19) 0.0000(18)
C22 0.025(3) 0.017(2) 0.024(3) -0.004(2) 0.003(2) -0.004(2)
C33 0.019(2) 0.021(2) 0.013(2) 0.0019(19) 0.0040(19) -0.001(2)
C29 0.037(3) 0.024(3) 0.020(3) 0.006(2) 0.006(2) 0.006(2)
C21 0.021(2) 0.012(2) 0.020(3) 0.003(2) -0.001(2) -0.0072(19)
C12 0.030(3) 0.019(3) 0.026(3) -0.005(2) 0.006(2) -0.002(2)
C26 0.032(3) 0.020(3) 0.027(3) 0.001(2) 0.001(2) -0.003(2)
C11 0.048(3) 0.020(3) 0.023(3) 0.003(2) 0.011(3) -0.002(2)
C10 0.035(3) 0.020(3) 0.024(3) 0.000(2) -0.003(2) 0.005(2)
C25 0.042(3) 0.026(3) 0.021(3) -0.007(2) -0.005(2) -0.009(2)
C23 0.033(3) 0.020(3) 0.028(3) 0.001(2) 0.007(2) 0.001(2)
C24 0.044(3) 0.021(3) 0.023(3) -0.008(2) 0.012(3) -0.001(2)
Br1 0.0364(3) 0.0457(3) 0.0162(3) 0.0022(2) 0.0039(2) 0.0137(2)
O2 0.049(2) 0.038(2) 0.0156(19) 0.0014(15) 0.0039(16) -0.0280(17)
O1 0.0269(18) 0.0287(18) 0.0191(18) 0.0017(14) -0.0031(14) -0.0069(15)
O3 0.050(2) 0.042(2) 0.023(2) 0.0054(17) 0.0088(17) 0.0282(18)
C34 0.024(3) 0.040(3) 0.014(3) 0.001(2) -0.002(2) -0.005(2)
C38 0.026(3) 0.022(3) 0.020(3) 0.000(2) 0.010(2) -0.010(2)
C42 0.021(3) 0.021(3) 0.023(3) -0.002(2) 0.002(2) 0.007(2)
C45 0.038(3) 0.032(3) 0.046(4) 0.004(3) 0.000(3) -0.007(2)
C35 0.060(4) 0.060(4) 0.027(3) 0.021(3) -0.012(3) -0.026(3)
C39 0.031(3) 0.029(3) 0.039(3) -0.002(3) 0.005(3) 0.000(2)
C43 0.024(3) 0.036(3) 0.050(4) 0.004(3) 0.006(3) 0.002(2)
C40 0.027(3) 0.038(3) 0.074(5) 0.005(3) 0.014(3) -0.001(3)
C44 0.053(4) 0.038(3) 0.029(3) -0.004(3) -0.001(3) 0.008(3)
C37 0.031(3) 0.095(5) 0.039(4) 0.003(3) -0.013(3) 0.004(3)
C41 0.069(4) 0.039(3) 0.037(4) 0.002(3) 0.020(3) -0.027(3)
C36 0.084(5) 0.064(4) 0.022(3) -0.002(3) 0.008(3) 0.000(4)

loop_
_atom_type_symbol
_atom_type_description
_atom_type_scat_dispersion_real
_atom_type_scat_dispersion_imag
_atom_type_scat_source
C C 0.0033 0.0016 'International Tables Vol C Tables 4.2.6.8 and 6.1.1.4'
H H 0.0000 0.0000 'International Tables Vol C Tables 4.2.6.8 and 6.1.1.4'
N N 0.0061 0.0033 'International Tables Vol C Tables 4.2.6.8 and 6.1.1.4'
Si Si 0.0817 0.0704 'International Tables Vol C Tables 4.2.6.8 and 6.1.1.4'
Zn Zn 0.2839 1.4301 'International Tables Vol C Tables 4.2.6.8 and 6.1.1.4'
O O 0.0106 0.0060 'International Tables Vol C Tables 4.2.6.8 and 6.1.1.4'
Br Br -0.2901 2.4595 'International Tables Vol C Tables 4.2.6.8 and 6.1.1.4'

loop_
_geom_angle_atom_site_label_1
_geom_angle_atom_site_label_2
_geom_angle_atom_site_label_3
_geom_angle
N1 Zn1 Br1 157.34(11)
O3 Si1 O1 106.81(18)
O3 Si1 O2 110.99(19)
O1 Si1 O2 109.95(17)
O3 Si1 N1 115.19(19)
O1 Si1 N1 111.78(17)
O2 Si1 N1 102.10(18)
C1 N1 Si1 124.5(3)
C1 N1 Zn1 119.7(3)
Si1 N1 Zn1 111.57(18)
C14 C15 C16 120.6(4)
C1 C2 C3 120.2(4)
C1 C2 C20 118.8(4)
C3 C2 C20 120.9(4)
C16 C17 C18 118.5(4)
C10 C9 C8 120.7(4)
C31 C32 C27 121.6(4)
C5 C6 C1 119.6(4)
C5 C6 C7 121.9(4)
C1 C6 C7 118.3(4)
C8 C7 C14 113.0(3)
C8 C7 C6 113.2(3)
C14 C7 C6 109.6(3)
C8 C13 C12 120.9(4)
C21 C20 C27 110.7(3)
C21 C20 C2 113.2(3)
C27 C20 C2 111.0(3)
C15 C14 C19 117.8(4)
C15 C14 C7 122.3(4)
C19 C14 C7 119.9(4)
C6 C5 C4 122.2(4)
C28 C27 C32 116.5(4)
C28 C27 C20 120.5(4)
C32 C27 C20 123.0(4)
C18 C19 C14 121.4(4)
C19 C18 C17 120.7(4)
C13 C8 C9 118.7(4)
C13 C8 C7 121.9(4)
C9 C8 C7 119.4(4)
C17 C16 C15 121.0(4)
C2 C1 C6 118.5(4)
C2 C1 N1 120.9(4)
C6 C1 N1 120.6(4)
C30 C31 C32 120.0(4)
C29 C28 C27 121.9(4)
C3 C4 C5 117.4(4)
C3 C4 C33 121.0(4)
C5 C4 C33 121.6(4)
C31 C30 C29 119.8(4)
C4 C3 C2 122.0(4)
C23 C22 C21 120.8(4)
C28 C29 C30 120.3(4)
C26 C21 C22 117.9(4)
C26 C21 C20 119.9(4)
C22 C21 C20 122.1(4)
C11 C12 C13 119.5(4)
C21 C26 C25 121.5(5)
C10 C11 C12 120.2(4)
C11 C10 C9 120.1(4)
C26 C25 C24 120.1(5)
C24 C23 C22 120.5(5)
C23 C24 C25 119.1(4)
C38 O2 Si1 134.1(3)
C34 O1 Si1 134.0(3)
C42 O3 Si1 140.3(3)
O1 C34 C35 110.8(4)
O1 C34 C37 109.5(4)
C35 C34 C37 109.9(5)
O1 C34 C36 105.8(4)
C35 C34 C36 111.0(4)
C37 C34 C36 109.9(5)
O2 C38 C39 109.7(4)
O2 C38 C40 109.7(4)
C39 C38 C40 111.1(4)
O2 C38 C41 105.1(4)
C39 C38 C41 110.6(4)
C40 C38 C41 110.5(4)
O3 C42 C43 106.9(4)
O3 C42 C45 106.6(4)
C43 C42 C45 110.1(4)
O3 C42 C44 110.5(4)
C43 C42 C44 111.1(4)
C45 C42 C44 111.5(4)

loop_
_geom_bond_atom_site_label_1
_geom_bond_atom_site_label_2
_geom_bond_distance
Zn1 N1 1.864(3)
Zn1 Br1 2.2392(7)
Si1 O3 1.602(3)
Si1 O1 1.625(3)
Si1 O2 1.635(3)
Si1 N1 1.693(4)
N1 C1 1.423(5)
C15 C14 1.382(6)
C15 C16 1.385(6)
C2 C1 1.390(6)
C2 C3 1.397(6)
C2 C20 1.534(6)
C17 C16 1.375(6)
C17 C18 1.384(6)
C9 C10 1.384(6)
C9 C8 1.393(6)
C32 C31 1.385(6)
C32 C27 1.406(6)
C6 C5 1.386(6)
C6 C1 1.416(6)
C6 C7 1.536(6)
C7 C8 1.524(6)
C7 C14 1.536(6)
C13 C8 1.388(6)
C13 C12 1.390(6)
C20 C21 1.521(6)
C20 C27 1.533(6)
C14 C19 1.393(6)
C5 C4 1.392(6)
C27 C28 1.404(6)
C19 C18 1.363(6)
C31 C30 1.376(6)
C28 C29 1.368(6)
C4 C3 1.385(6)
C4 C33 1.507(6)
C30 C29 1.384(7)
C22 C23 1.385(6)
C22 C21 1.393(6)
C21 C26 1.378(6)
C12 C11 1.387(7)
C26 C25 1.379(6)
C11 C10 1.379(6)
C25 C24 1.386(7)
C23 C24 1.373(7)
O2 C38 1.452(5)
O1 C34 1.434(5)
O3 C42 1.442(5)
C34 C35 1.497(7)
C34 C37 1.499(7)
C34 C36 1.503(7)
C38 C39 1.487(6)
C38 C40 1.518(7)
C38 C41 1.523(6)
C42 C43 1.502(6)
C42 C45 1.506(6)
C42 C44 1.521(7)
